data_2210194
loop_
_publ_author_name
'Sema \"Ozt\"urk Y\?ild\?ir\?im'
'Mehmet Akkurt'
'Murat Koca'
'Memet \,Sekerci'
'H.-K. Fun'

_publ_section_title
;
 Dimethyl <i>N</i>-(4-phenyl-1,3-thiazol-2-yl)dithioimidocarbonate
;
_journal_coeditor_code CV2094
_journal_issue 9
_journal_name_full 'Acta Crystallographica Section E'
_journal_page_first o3902
_journal_page_last o3903
_journal_paper_doi 10.1107/S1600536806031382
_journal_volume 62
_journal_year 2006
_chemical_formula_iupac 'C12 H12 N2 S3'
_chemical_formula_moiety 'C12 H12 N2 S3'
_chemical_formula_sum 'C12 H12 N2 S3'
_chemical_formula_weight 280.45
_chemical_name_systematic
;
Dimethyl N-(4-phenyl-1,3-thiazol-2-yl)dithioimidocarbonate
;
_space_group_IT_number 61
_symmetry_cell_setting orthorhombic
_symmetry_space_group_name_Hall '-P 2ac 2ab'
_symmetry_space_group_name_H-M 'P b c a'
_atom_sites_solution_hydrogens geom
_atom_sites_solution_primary direct
_atom_sites_solution_secondary difmap
_cell_angle_alpha 90
_cell_angle_beta 90
_cell_angle_gamma 90
_cell_formula_units_Z 8
_cell_length_a 7.66260(10)
_cell_length_b 18.2969(3)
_cell_length_c 19.4176(3)
_cell_measurement_reflns_used 7126
_cell_measurement_temperature 293
_cell_measurement_theta_max 26.49
_cell_measurement_theta_min 3.06
_cell_volume 2722.38(7)
_computing_cell_refinement SMART
_computing_data_collection 'SMART (Siemens, 1996)'
_computing_data_reduction 'SAINT (Siemens, 1996)'
_computing_molecular_graphics 'ORTEP-3 (Farrugia, 1997)'
_computing_publication_material 'WinGX (Farrugia, 1999)'
_computing_structure_refinement 'SHELXL97 (Sheldrick, 1997)'
_computing_structure_solution 'SHELXS97 (Sheldrick, 1997)'
_diffrn_ambient_temperature 293
_diffrn_measured_fraction_theta_full 0.990
_diffrn_measured_fraction_theta_max 0.990
_diffrn_measurement_device_type 'Siemens SMART CCD area-detector'
_diffrn_measurement_method '\f and \w'
_diffrn_radiation_monochromator graphite
_diffrn_radiation_source 'sealed tube'
_diffrn_radiation_type MoK\a
_diffrn_radiation_wavelength 0.71069
_diffrn_reflns_av_R_equivalents 0.0436
_diffrn_reflns_av_sigmaI/netI 0.0320
_diffrn_reflns_limit_h_max 9
_diffrn_reflns_limit_h_min -11
_diffrn_reflns_limit_k_max 27
_diffrn_reflns_limit_k_min -28
_diffrn_reflns_limit_l_max 30
_diffrn_reflns_limit_l_min -20
_diffrn_reflns_number 39182
_diffrn_reflns_reduction_process
;
;
_diffrn_reflns_theta_full 33.77
_diffrn_reflns_theta_max 33.77
_diffrn_reflns_theta_min 2.10
_diffrn_standards_decay_% 0
_diffrn_standards_number 0
_exptl_absorpt_coefficient_mu 0.523
_exptl_absorpt_correction_type none
_exptl_crystal_colour colourless
_exptl_crystal_density_diffrn 1.368
_exptl_crystal_density_method 'Not Measured'
_exptl_crystal_description block
_exptl_crystal_F_000 1168
_exptl_crystal_size_max 0.600
_exptl_crystal_size_mid 0.320
_exptl_crystal_size_min 0.270
_refine_diff_density_max 0.193
_refine_diff_density_min -0.278
_refine_ls_extinction_method none
_refine_ls_goodness_of_fit_ref 1.013
_refine_ls_hydrogen_treatment constr
_refine_ls_matrix_type full
_refine_ls_number_parameters 154
_refine_ls_number_reflns 5387
_refine_ls_number_restraints 0
_refine_ls_restrained_S_all 1.013
_refine_ls_R_factor_all 0.0887
_refine_ls_R_factor_gt 0.0416
_refine_ls_shift/su_max 0.001
_refine_ls_shift/su_mean 0.000
_refine_ls_structure_factor_coef Fsqd
_refine_ls_weighting_details 'calc w=1/[\s^2^(Fo^2^)+(0.0447P)^2^+0.1433P] where P=(Fo^2^+2Fc^2^)/3'
_refine_ls_weighting_scheme calc
_refine_ls_wR_factor_gt 0.0897
_refine_ls_wR_factor_ref 0.1064
_reflns_number_gt 3036
_reflns_number_total 5387
_reflns_threshold_expression I>2\s(I)
_cod_data_source_file cv2094.cif
_cod_data_source_block I
_cod_database_code 2210194
_cod_database_fobs_code 2210194

loop_
_symmetry_equiv_pos_site_id
_symmetry_equiv_pos_as_xyz
1 x,y,z
2 1/2-x,-y,1/2+z
3 1/2+x,1/2-y,-z
4 -x,1/2+y,1/2-z
5 -x,-y,-z
6 1/2+x,y,1/2-z
7 1/2-x,1/2+y,z
8 x,1/2-y,1/2+z

loop_
_atom_site_aniso_label
_atom_site_aniso_U_11
_atom_site_aniso_U_22
_atom_site_aniso_U_33
_atom_site_aniso_U_12
_atom_site_aniso_U_13
_atom_site_aniso_U_23
S1 0.0618(2) 0.0586(2) 0.0464(2) -0.0014(2) -0.0108(2) -0.00350(10)
S2 0.0590(2) 0.0620(2) 0.0455(2) 0.0042(2) -0.0061(2) 0.0027(2)
S3 0.0770(3) 0.0563(2) 0.0483(2) 0.0008(2) -0.0020(2) -0.0123(2)
N1 0.0527(7) 0.0493(6) 0.0418(5) -0.0011(5) -0.0007(5) -0.0049(4)
N2 0.0584(7) 0.0475(6) 0.0427(6) 0.0002(5) -0.0012(5) -0.0045(4)
C1 0.0695(11) 0.0550(9) 0.0763(11) 0.0011(8) -0.0156(8) -0.0080(7)
C2 0.0892(13) 0.0662(11) 0.0964(14) 0.0062(10) -0.0245(11) 0.0034(10)
C3 0.0821(13) 0.0518(10) 0.1184(17) 0.0056(9) 0.0055(12) 0.0014(10)
C4 0.1093(16) 0.0563(10) 0.0857(13) 0.0018(10) 0.0142(12) -0.0128(9)
C5 0.0955(13) 0.0567(9) 0.0589(9) -0.0009(9) 0.0109(9) -0.0067(7)
C6 0.0504(8) 0.0487(8) 0.0564(8) -0.0070(6) 0.0095(7) -0.0044(6)
C7 0.0477(7) 0.0473(7) 0.0454(7) -0.0077(6) 0.0047(6) -0.0053(5)
C8 0.0602(9) 0.0576(8) 0.0510(8) -0.0090(7) -0.0045(7) -0.0100(6)
C9 0.0481(8) 0.0497(7) 0.0382(6) -0.0034(6) 0.0003(5) -0.0024(5)
C10 0.0433(7) 0.0512(8) 0.0425(6) -0.0001(6) 0.0008(6) -0.0039(5)
C11 0.0994(13) 0.0904(13) 0.0424(8) 0.0020(11) -0.0156(9) -0.0011(8)
C12 0.1032(13) 0.0535(9) 0.0742(11) 0.0109(9) -0.0185(10) -0.0044(8)

loop_
_atom_site_type_symbol
_atom_site_label
_atom_site_fract_x
_atom_site_fract_y
_atom_site_fract_z
_atom_site_U_iso_or_equiv
_atom_site_thermal_displace_type
_atom_site_calc_flag
_atom_site_occupancy
S S1 0.29321(6) 0.23544(2) 0.26172(2) 0.05560(10) Uani . 1.000
S S2 0.48460(6) 0.24004(2) 0.49433(2) 0.05550(10) Uani . 1.000
S S3 0.41756(6) 0.39927(2) 0.47679(2) 0.06050(10) Uani . 1.000
N N1 0.46470(15) 0.17841(6) 0.36194(5) 0.0479(3) Uani . 1.000
N N2 0.39449(14) 0.30625(6) 0.37433(5) 0.0495(4) Uani . 1.000
C C1 0.5808(2) 0.03455(9) 0.39178(9) 0.0669(6) Uani . 1.000
C C2 0.6474(3) -0.03451(10) 0.40524(11) 0.0839(7) Uani . 1.000
C C3 0.6396(3) -0.08817(9) 0.35627(13) 0.0841(8) Uani . 1.000
C C4 0.5624(3) -0.07399(10) 0.29420(11) 0.0838(8) Uani . 1.000
C C5 0.4948(2) -0.00552(9) 0.28009(9) 0.0704(6) Uani . 1.000
C C6 0.50420(19) 0.05003(8) 0.32882(8) 0.0518(5) Uani . 1.000
C C7 0.43584(17) 0.12345(7) 0.31418(7) 0.0468(4) Uani . 1.000
C C8 0.3464(2) 0.14494(8) 0.25759(7) 0.0563(5) Uani . 1.000
C C9 0.39619(17) 0.23975(7) 0.34128(6) 0.0453(4) Uani . 1.000
C C10 0.42877(16) 0.31234(7) 0.43912(7) 0.0457(4) Uani . 1.000
C C11 0.4811(3) 0.28257(11) 0.57822(8) 0.0774(7) Uani . 1.000
C C12 0.3623(3) 0.45495(9) 0.40446(9) 0.0770(6) Uani . 1.000
H H1 0.58760 0.07070 0.42530 0.0800 Uiso calc 1.000
H H2 0.69770 -0.04440 0.44780 0.1010 Uiso calc 1.000
H H3 0.68660 -0.13410 0.36520 0.1010 Uiso calc 1.000
H H4 0.55530 -0.11070 0.26120 0.1010 Uiso calc 1.000
H H5 0.44270 0.00340 0.23770 0.0840 Uiso calc 1.000
H H8 0.31770 0.11430 0.22110 0.0670 Uiso calc 1.000
H H11A 0.51080 0.24700 0.61270 0.1160 Uiso calc 1.000
H H11B 0.36650 0.30150 0.58720 0.1160 Uiso calc 1.000
H H11C 0.56420 0.32180 0.57940 0.1160 Uiso calc 1.000
H H12A 0.35180 0.50490 0.41890 0.1150 Uiso calc 1.000
H H12B 0.25330 0.43880 0.38540 0.1150 Uiso calc 1.000
H H12C 0.45200 0.45100 0.37020 0.1150 Uiso calc 1.000

loop_
_atom_type_symbol
_atom_type_description
_atom_type_scat_dispersion_real
_atom_type_scat_dispersion_imag
_atom_type_scat_source
S S 0.1246 0.1234 'International Tables Vol C Tables 4.2.6.8 and 6.1.1.4'
N N 0.0061 0.0033 'International Tables Vol C Tables 4.2.6.8 and 6.1.1.4'
H H 0.0000 0.0000 'International Tables Vol C Tables 4.2.6.8 and 6.1.1.4'
C C 0.0033 0.0016 'International Tables Vol C Tables 4.2.6.8 and 6.1.1.4'

loop_
_geom_angle_atom_site_label_1
_geom_angle_atom_site_label_2
_geom_angle_atom_site_label_3
_geom_angle
_geom_angle_publ_flag
C8 S1 C9 88.70(7) no
C10 S2 C11 102.86(8) no
C10 S3 C12 101.60(7) no
C7 N1 C9 110.79(10) no
C9 N2 C10 121.97(11) no
C2 C1 C6 120.54(16) no
C1 C2 C3 120.43(19) no
C2 C3 C4 119.69(17) no
C3 C4 C5 120.56(18) no
C4 C5 C6 120.52(16) no
C1 C6 C5 118.23(14) no
C1 C6 C7 120.57(14) no
C5 C6 C7 121.20(14) no
N1 C7 C6 118.49(12) no
N1 C7 C8 114.42(12) no
C6 C7 C8 127.09(13) no
S1 C8 C7 111.38(11) no
S1 C9 N1 114.71(9) no
S1 C9 N2 116.80(9) no
N1 C9 N2 128.49(11) no
S2 C10 S3 116.16(8) no
S2 C10 N2 125.46(10) no
S3 C10 N2 118.39(10) no
C2 C1 H1 120.00 no
C6 C1 H1 120.00 no
C1 C2 H2 120.00 no
C3 C2 H2 120.00 no
C2 C3 H3 120.00 no
C4 C3 H3 120.00 no
C3 C4 H4 120.00 no
C5 C4 H4 120.00 no
C4 C5 H5 120.00 no
C6 C5 H5 120.00 no
S1 C8 H8 124.00 no
C7 C8 H8 124.00 no
S2 C11 H11A 109.00 no
S2 C11 H11B 109.00 no
S2 C11 H11C 110.00 no
H11A C11 H11B 110.00 no
H11A C11 H11C 109.00 no
H11B C11 H11C 109.00 no
S3 C12 H12A 109.00 no
S3 C12 H12B 110.00 no
S3 C12 H12C 109.00 no
H12A C12 H12B 109.00 no
H12A C12 H12C 110.00 no
H12B C12 H12C 109.00 no

loop_
_geom_bond_atom_site_label_1
_geom_bond_atom_site_label_2
_geom_bond_distance
_geom_bond_publ_flag
S1 C8 1.7072(15) no
S1 C9 1.7365(13) no
S2 C10 1.7557(14) no
S2 C11 1.8054(17) no
S3 C10 1.7528(13) no
S3 C12 1.7860(18) no
N1 C7 1.3857(17) no
N1 C9 1.3024(17) no
N2 C9 1.3757(17) no
N2 C10 1.2900(17) no
C1 C2 1.388(3) no
C1 C6 1.385(2) no
C2 C3 1.368(3) no
C3 C4 1.367(3) no
C4 C5 1.383(3) no
C5 C6 1.391(2) no
C6 C7 1.470(2) no
C7 C8 1.3534(19) no
C1 H1 0.9300 no
C2 H2 0.9300 no
C3 H3 0.9300 no
C4 H4 0.9300 no
C5 H5 0.9300 no
C8 H8 0.9300 no
C11 H11A 0.9600 no
C11 H11B 0.9600 no
C11 H11C 0.9600 no
C12 H12A 0.9600 no
C12 H12B 0.9600 no
C12 H12C 0.9600 no

loop_
_geom_contact_atom_site_label_1
_geom_contact_atom_site_label_2
_geom_contact_distance
_geom_contact_site_symmetry_2
_geom_contact_publ_flag
S1 N1 2.5695(11) . no
S1 C9 3.6416(13) 6_455 no
S2 N1 2.8114(11) . no
S1 H4 3.0800 4_655 no
S3 H11B 2.8200 . no
S3 H11C 2.6900 . no
S3 H2 3.1700 7_655 no
N1 S1 2.5695(11) . no
N1 S2 2.8114(11) . no
N1 H1 2.5100 . no
N2 H12B 2.6600 . no
N2 H12C 2.6900 . no
C6 C8 3.565(2) 6_555 no
C7 C8 3.463(2) 6_555 no
C8 C7 3.463(2) 6_455 no
C8 C6 3.565(2) 6_455 no
C9 S1 3.6416(13) 6_555 no
C9 C11 3.568(3) 3_456 no
C11 C9 3.568(3) 3_556 no
C4 H12B 3.0100 7_545 no
C5 H12B 2.9700 7_545 no
C5 H12C 3.0500 4_645 no
C5 H8 2.8200 . no
C6 H12B 3.0400 7_545 no
C6 H8 2.8400 6_555 no
C7 H8 3.0100 6_555 no
C8 H5 2.7200 . no
C9 H11A 3.0900 3_456 no
H1 N1 2.5100 . no
H2 S3 3.1700 7_645 no
H3 H11A 2.6000 5_656 no
H4 S1 3.0800 4_645 no
H5 C8 2.7200 . no
H5 H8 2.2700 . no
H5 H12C 2.4400 4_645 no
H8 C5 2.8200 . no
H8 H5 2.2700 . no
H8 C6 2.8400 6_455 no
H8 C7 3.0100 6_455 no
H11A C9 3.0900 3_556 no
H11A H3 2.6000 5_656 no
H11B S3 2.8200 . no
H11C S3 2.6900 . no
H12B N2 2.6600 . no
H12B C4 3.0100 7_555 no
H12B C5 2.9700 7_555 no
H12B C6 3.0400 7_555 no
H12C N2 2.6900 . no
H12C C5 3.0500 4_655 no
H12C H5 2.4400 4_655 no

loop_
_geom_hbond_atom_site_label_D
_geom_hbond_atom_site_label_H
_geom_hbond_atom_site_label_A
_geom_hbond_distance_DH
_geom_hbond_distance_HA
_geom_hbond_distance_DA
_geom_hbond_angle_DHA
_geom_hbond_publ_flag
C1 H1 N1 0.93 2.51 2.838(2) 101 no

loop_
_geom_torsion_atom_site_label_1
_geom_torsion_atom_site_label_2
_geom_torsion_atom_site_label_3
_geom_torsion_atom_site_label_4
_geom_torsion
_geom_torsion_publ_flag
C8 S1 C9 N2 -179.22(11) no
C9 S1 C8 C7 -0.08(12) no
C8 S1 C9 N1 0.40(11) no
C11 S2 C10 N2 -171.29(13) no
C11 S2 C10 S3 8.04(11) no
C12 S3 C10 N2 -1.54(13) no
C12 S3 C10 S2 179.09(10) no
C9 N1 C7 C8 0.54(17) no
C7 N1 C9 N2 178.98(13) no
C9 N1 C7 C6 179.97(12) no
C7 N1 C9 S1 -0.60(14) no
C9 N2 C10 S3 -178.37(10) no
C10 N2 C9 N1 -16.3(2) no
C10 N2 C9 S1 163.31(10) no
C9 N2 C10 S2 0.94(18) no
C2 C1 C6 C5 0.5(2) no
C6 C1 C2 C3 0.5(3) no
C2 C1 C6 C7 -179.14(16) no
C1 C2 C3 C4 -1.4(3) no
C2 C3 C4 C5 1.1(3) no
C3 C4 C5 C6 0.0(3) no
C4 C5 C6 C7 178.89(16) no
C4 C5 C6 C1 -0.8(2) no
C5 C6 C7 N1 -173.55(13) no
C1 C6 C7 N1 6.1(2) no
C5 C6 C7 C8 5.8(2) no
C1 C6 C7 C8 -174.52(15) no
C6 C7 C8 S1 -179.61(12) no
N1 C7 C8 S1 -0.24(16) no

loop_
_cod_related_entry_id
_cod_related_entry_database
_cod_related_entry_code
1 ChemSpider 21127525
